data_1531275
loop_
_publ_author_name
'Cascales, C.'
'Monge, M.A.'

_publ_section_title
;
 Crystal structure and influence of the rare-earth on the magnetic
 structure of copper germanates R2 Cu Ge4 O12
;
_journal_name_full 'Journal of Alloys Compd.'
_journal_page_first 379
_journal_page_last 384
_journal_volume 344
_journal_year 2002
_chemical_formula_sum 'Cu Dy2 Ge4 O12'
_chemical_name_systematic 'Dy2 (Cu Ge4 O12)'
_space_group_IT_number 2
_symmetry_space_group_name_Hall '-P 1'
_symmetry_space_group_name_H-M 'P -1'
_cell_angle_alpha 86.798
_cell_angle_beta 102.673
_cell_angle_gamma 113.914
_cell_formula_units_Z 1
_cell_length_a 7.2131
_cell_length_b 7.9801
_cell_length_c 4.9019
_cell_volume 251.481
_citation_journal_id_ASTM JALCEU
_cod_data_source_file Cascales_JALCEU_2002_537.cif
_cod_data_source_block Cu1Dy2Ge4O12
_cod_original_cell_volume 251.4806
_cod_original_formula_sum 'Cu1 Dy2 Ge4 O12'
_cod_database_code 1531275

loop_
_symmetry_equiv_pos_as_xyz
x,y,z
-x,-y,-z

loop_
_atom_site_label
_atom_site_type_symbol
_atom_site_fract_x
_atom_site_fract_y
_atom_site_fract_z
_atom_site_occupancy
_atom_site_U_iso_or_equiv
O1 O-2 0.225 0.187 0.2534 1 0.0
Dy1 Dy+3 0.2305 0.4526 0.0436 1 0.0
O6 O-2 0.0611 0.615 0.7665 1 0.0
Ge2 Ge+4 0.1692 0.7815 0.5465 1 0.0
O4 O-2 0.3446 0.7192 0.4243 1 0.0
Ge1 Ge+4 0.3804 0.2037 0.5788 1 0.0
O5 O-2 0.421 0.3852 0.7804 1 0.0
Cu1 Cu+2 0 0 0 1 0.0
O2 O-2 -0.0029 0.803 0.2481 1 0.0
O3 O-2 0.3049 -0.0037 0.7342 1 0.0
